data_4517055
loop_
_publ_author_name
'Di Salvo, Florencia'
'Teixidor, Francesc'
'Vi\~nas, Clara'
'Planas, Jos\'e Giner'
'Light, Mark E.'
'Hursthouse, Michael B.'
'Aliaga-Alcalde, N\'uria'

_publ_section_title
;
 Metallosupramolecular Chemistry of Novel Chiral closo-o-Carboranylalcohol
 Pyridine and Quinoline Ligands: Syntheses, Characterization, and
 Properties of Cobalt Complexes
;
_journal_issue 11
_journal_name_full 'Crystal Growth &amp; Design'
_journal_page_first 5720
_journal_paper_doi 10.1021/cg301249a
_journal_volume 12
_journal_year 2012
_chemical_compound_source 'Jose Giner Planas'
_chemical_formula_sum 'C26 H42 B20 Cl2 Co N2 O2'
_chemical_formula_weight 760.65
_space_group_IT_number 2
_space_group_name_Hall '-P 1'
_space_group_name_H-M_alt 'P -1'
_symmetry_cell_setting triclinic
_symmetry_space_group_name_H-M 'P -1'
_atom_sites_solution_hydrogens geom
_atom_sites_solution_primary direct
_atom_sites_solution_secondary difmap
_audit_creation_method SHELXL-97
_cell_angle_alpha 76.758(2)
_cell_angle_beta 76.878(2)
_cell_angle_gamma 64.632(2)
_cell_formula_units_Z 2
_cell_length_a 11.7395(4)
_cell_length_b 12.3117(4)
_cell_length_c 14.8750(5)
_cell_measurement_reflns_used 42557
_cell_measurement_temperature 120(2)
_cell_measurement_theta_max 27.48
_cell_measurement_theta_min 2.91
_cell_volume 1870.56(11)
_computing_cell_refinement 'DENZO (Otwinowski & Minor, 1997) & COLLECT (Hooft, R.W.W., 1998)'
_computing_data_collection 'COLLECT (Hooft, R.W.W., 1998)'
_computing_data_reduction 'DENZO (Otwinowski & Minor, 1997) & COLLECT (Hooft, R.W.W., 1998)'
_computing_molecular_graphics
;
Images generated using CrystalMaker: a crystal and molecular 
structures program for Mac and Windows. CrystalMaker Software Ltd, 
Oxford, England (www.crystalmaker.com)
;
_computing_publication_material 'WINGX (Farrugia, 1998)'
_computing_structure_refinement 'SHELXL-97 (Sheldrick, 2008)'
_computing_structure_solution 'SHELXS-97 (Sheldrick, 1997)'
_diffrn_ambient_temperature 120(2)
_diffrn_detector_area_resol_mean 9.091
_diffrn_measured_fraction_theta_full 0.996
_diffrn_measured_fraction_theta_max 0.996
_diffrn_measurement_device_type 'Bruker-Nonius CCD camera on \k-goniostat'
_diffrn_measurement_method '\f & \w scans to fill the asymmetric unit'
_diffrn_radiation_monochromator '10cm confocal mirrors'
_diffrn_radiation_source 'Bruker Nonius FR591 Rotating Anode'
_diffrn_radiation_type MoK\a
_diffrn_radiation_wavelength 0.71073
_diffrn_reflns_av_R_equivalents 0.0734
_diffrn_reflns_av_sigmaI/netI 0.0674
_diffrn_reflns_limit_h_max 13
_diffrn_reflns_limit_h_min -13
_diffrn_reflns_limit_k_max 14
_diffrn_reflns_limit_k_min -14
_diffrn_reflns_limit_l_max 17
_diffrn_reflns_limit_l_min -17
_diffrn_reflns_number 28401
_diffrn_reflns_theta_full 25.03
_diffrn_reflns_theta_max 25.03
_diffrn_reflns_theta_min 3.04
_diffrn_standards_number 0
_exptl_absorpt_coefficient_mu 0.634
_exptl_absorpt_correction_T_max 0.9690
_exptl_absorpt_correction_T_min 0.8999
_exptl_absorpt_correction_type multi-scan
_exptl_absorpt_process_details
;
SADABS V2.10 (Sheldrick, G.M., 2003)
;
_exptl_crystal_colour 'Intense Blue'
_exptl_crystal_density_diffrn 1.350
_exptl_crystal_density_method 'not measured'
_exptl_crystal_description Fragment
_exptl_crystal_F_000 778
_exptl_crystal_size_max 0.17
_exptl_crystal_size_mid 0.1
_exptl_crystal_size_min 0.05
_refine_diff_density_max 1.288
_refine_diff_density_min -1.025
_refine_diff_density_rms 0.089
_refine_ls_extinction_method none
_refine_ls_goodness_of_fit_ref 1.018
_refine_ls_hydrogen_treatment constr
_refine_ls_matrix_type full
_refine_ls_number_parameters 528
_refine_ls_number_reflns 6582
_refine_ls_number_restraints 208
_refine_ls_restrained_S_all 1.013
_refine_ls_R_factor_all 0.1147
_refine_ls_R_factor_gt 0.0787
_refine_ls_shift/su_max 0.002
_refine_ls_shift/su_mean 0.000
_refine_ls_structure_factor_coef Fsqd
_refine_ls_weighting_details 'calc w=1/[\s^2^(Fo^2^)+(0.0401P)^2^+10.5900P] where P=(Fo^2^+2Fc^2^)/3'
_refine_ls_weighting_scheme calc
_refine_ls_wR_factor_gt 0.1586
_refine_ls_wR_factor_ref 0.1814
_reflns_number_gt 4845
_reflns_number_total 6582
_reflns_threshold_expression >2\s(I)
_cod_data_source_file cg301249a_si_002.cif
_cod_data_source_block 4e
_cod_depositor_comments
;
The following automatic conversions were performed:

data item '_symmetry_cell_setting' value 'Triclinic' was changed to
'triclinic' in accordance with the
/home/saulius/struct/COD-crude-data/automatic-downloads/DataCite-retrospective/ACS/depositions/lib/dictionaries/cif_core.dic
dictionary named 'cif_core.dic' version 2.4.2 last updated on
2011-04-26.

Automatic conversion script
Id: cif_fix_values 6909 2019-04-08 15:41:33Z antanas 

The following automatic conversions were performed:

data name '_iucr_refine_instruction_details' was replaced with
'_iucr_refine_instructions_details' as specified in the replacement
file 'data/replacement-values/replacement_tags.lst'.

Automatic conversion script
Id: cif_correct_tags 9268 2022-04-12 08:56:07Z antanas 
;
_cod_original_sg_symbol_H-M P-1
_cod_database_code 4517055

loop_
_symmetry_equiv_pos_as_xyz
'x, y, z'
'-x, -y, -z'

loop_
_atom_site_label
_atom_site_type_symbol
_atom_site_fract_x
_atom_site_fract_y
_atom_site_fract_z
_atom_site_U_iso_or_equiv
_atom_site_adp_type
_atom_site_occupancy
_atom_site_symmetry_multiplicity
_atom_site_calc_flag
_atom_site_refinement_flags
_atom_site_disorder_assembly
_atom_site_disorder_group
C4A C -0.3290(5) 0.6268(6) 0.0358(4) 0.0288(14) Uani 0.711(3) 1 d P A 1
H4A H -0.3198 0.6869 -0.0203 0.035 Uiso 0.711(3) 1 calc PR A 1
O1A O -0.3572(4) 0.5374(4) 0.0037(3) 0.0335(9) Uani 0.711(3) 1 d PD A 1
H1A H -0.3729 0.5624 -0.0514 0.050 Uiso 0.711(3) 1 calc PR A 1
C1A C -0.4484(5) 0.6987(5) 0.1045(4) 0.0342(12) Uani 0.711(3) 1 d PD A 1
C2A C -0.5564(5) 0.8364(5) 0.0692(4) 0.0388(16) Uani 0.711(3) 1 d PD A 1
C3A C -0.5425(6) 0.8883(6) -0.0350(4) 0.0480(18) Uani 0.711(3) 1 d PD A 1
H3A1 H -0.6096 0.8871 -0.0633 0.072 Uiso 0.711(3) 1 calc PR A 1
H3A2 H -0.4589 0.8388 -0.0662 0.072 Uiso 0.711(3) 1 calc PR A 1
H3A3 H -0.5501 0.9722 -0.0421 0.072 Uiso 0.711(3) 1 calc PR A 1
B3A B -0.4550(5) 0.8225(5) 0.1422(4) 0.0386(17) Uani 0.711(3) 1 d PD A 1
H3A H -0.3786 0.8588 0.1206 0.046 Uiso 0.711(3) 1 calc PR A 1
B4A B -0.4329(6) 0.6842(6) 0.2180(4) 0.042(2) Uani 0.711(3) 1 d PD A 1
H4A1 H -0.3422 0.6284 0.2480 0.051 Uiso 0.711(3) 1 calc PR A 1
B5A B -0.5182(6) 0.6140(6) 0.1839(4) 0.0356(18) Uani 0.711(3) 1 d PD A 1
H5A H -0.4841 0.5129 0.1907 0.043 Uiso 0.711(3) 1 calc PR A 1
B6A B -0.5947(5) 0.7140(5) 0.0897(4) 0.0279(16) Uani 0.711(3) 1 d PD A 1
H6A H -0.6110 0.6788 0.0327 0.034 Uiso 0.711(3) 1 calc PR A 1
B7A B -0.6189(6) 0.9195(6) 0.1593(5) 0.048(2) Uani 0.711(3) 1 d PD A 1
H7A H -0.6521 1.0207 0.1497 0.058 Uiso 0.711(3) 1 calc PR A 1
B8A B -0.5420(6) 0.8239(7) 0.2553(5) 0.052(2) Uani 0.711(3) 1 d PD A 1
H8A H -0.5239 0.8614 0.3100 0.063 Uiso 0.711(3) 1 calc PR A 1
B9A B -0.5833(6) 0.6953(6) 0.2821(4) 0.043(2) Uani 0.711(3) 1 d PD A 1
H9A H -0.5934 0.6475 0.3553 0.052 Uiso 0.711(3) 1 calc PR A 1
B10A B -0.6832(6) 0.7116(6) 0.2012(4) 0.0330(17) Uani 0.711(3) 1 d PD A 1
H10A H -0.7587 0.6742 0.2199 0.040 Uiso 0.711(3) 1 calc PR A 1
B11A B -0.7041(6) 0.8517(6) 0.1279(5) 0.037(2) Uani 0.711(3) 1 d PD A 1
H11A H -0.7945 0.9086 0.0978 0.044 Uiso 0.711(3) 1 calc PR A 1
B12A B -0.6976(6) 0.8405(6) 0.2465(4) 0.0379(15) Uani 0.711(3) 1 d PD A 1
H12A H -0.7830 0.8882 0.2962 0.046 Uiso 0.711(3) 1 calc PR A 1
C4B C -0.3483(17) 0.6380(19) 0.0193(14) 0.0288(14) Uani 0.289(3) 1 d P A 2
H4B H -0.3661 0.5784 -0.0051 0.035 Uiso 0.289(3) 1 calc PR A 2
O1B O -0.3356(7) 0.7355(8) -0.0528(6) 0.0335(9) Uani 0.289(3) 1 d PD A 2
H1B H -0.4071 0.7813 -0.0691 0.050 Uiso 0.289(3) 1 calc PR A 2
C1B C -0.4401(8) 0.6782(8) 0.1153(6) 0.0342(12) Uani 0.289(3) 1 d PD A 2
C2B C -0.5882(9) 0.7357(9) 0.0903(6) 0.0388(16) Uani 0.289(3) 1 d PD A 2
C3B C -0.6102(11) 0.7174(13) -0.0017(8) 0.0480(18) Uani 0.289(3) 1 d PD A 2
H3B1 H -0.7014 0.7403 -0.0003 0.072 Uiso 0.289(3) 1 calc PR A 2
H3B2 H -0.5632 0.6318 -0.0100 0.072 Uiso 0.289(3) 1 calc PR A 2
H3B3 H -0.5800 0.7684 -0.0536 0.072 Uiso 0.289(3) 1 calc PR A 2
B3B B -0.5199(9) 0.8330(9) 0.0965(7) 0.0386(17) Uani 0.289(3) 1 d PD A 2
H3B H -0.4927 0.8935 0.0349 0.046 Uiso 0.289(3) 1 calc PR A 2
B4B B -0.4271(9) 0.7606(10) 0.1880(7) 0.042(2) Uani 0.289(3) 1 d PD A 2
H4B1 H -0.3381 0.7731 0.1881 0.051 Uiso 0.289(3) 1 calc PR A 2
B5B B -0.4388(9) 0.6183(9) 0.2312(7) 0.0356(18) Uani 0.289(3) 1 d PD A 2
H5B H -0.3575 0.5371 0.2591 0.043 Uiso 0.289(3) 1 calc PR A 2
B6B B -0.5394(10) 0.6038(9) 0.1683(7) 0.0279(16) Uani 0.289(3) 1 d PD A 2
H6B H -0.5252 0.5130 0.1540 0.034 Uiso 0.289(3) 1 calc PR A 2
B7B B -0.6816(9) 0.8615(9) 0.1432(8) 0.048(2) Uani 0.289(3) 1 d PD A 2
H7B H -0.7620 0.9412 0.1129 0.058 Uiso 0.289(3) 1 calc PR A 2
B8B B -0.5805(10) 0.8775(9) 0.2073(8) 0.052(2) Uani 0.289(3) 1 d PD A 2
H8B H -0.5939 0.9686 0.2203 0.063 Uiso 0.289(3) 1 calc PR A 2
B9B B -0.5314(9) 0.7459(10) 0.2918(7) 0.043(2) Uani 0.289(3) 1 d PD A 2
H9B H -0.5127 0.7499 0.3613 0.052 Uiso 0.289(3) 1 calc PR A 2
B10B B -0.5998(10) 0.6465(9) 0.2799(7) 0.0330(17) Uani 0.289(3) 1 d PD A 2
H10B H -0.6258 0.5845 0.3409 0.040 Uiso 0.289(3) 1 calc PR A 2
B11B B -0.6922(9) 0.7210(10) 0.1873(8) 0.037(2) Uani 0.289(3) 1 d PD A 2
H11B H -0.7807 0.7081 0.1862 0.044 Uiso 0.289(3) 1 calc PR A 2
B12B B -0.6883(9) 0.8078(10) 0.2642(7) 0.0379(15) Uani 0.289(3) 1 d PD A 2
H12B H -0.7734 0.8525 0.3153 0.046 Uiso 0.289(3) 1 calc PR A 2
Cl1 Cl 0.33307(11) 0.36270(11) 0.20760(8) 0.0456(3) Uani 1 1 d . . .
Cl2 Cl 0.14229(13) 0.18289(9) 0.29991(8) 0.0455(3) Uani 1 1 d . . .
Co1 Co 0.13463(6) 0.37214(5) 0.25481(4) 0.03034(16) Uani 1 1 d . . .
N101 N 0.0082(3) 0.4542(3) 0.1608(2) 0.0269(8) Uani 1 1 d . A .
C105 C -0.2080(4) 0.5696(4) 0.0708(3) 0.0314(11) Uani 1 1 d . . .
C106 C -0.1724(4) 0.4515(4) 0.1126(3) 0.0352(11) Uani 1 1 d . A .
H106 H -0.2209 0.4068 0.1119 0.042 Uiso 1 1 calc R . .
C107 C -0.0629(4) 0.3969(4) 0.1567(3) 0.0313(11) Uani 1 1 d . . .
H107 H -0.0388 0.3144 0.1852 0.038 Uiso 1 1 calc R A .
C108 C -0.0202(4) 0.5712(3) 0.1139(3) 0.0240(9) Uani 1 1 d . . .
C109 C 0.0580(4) 0.6306(3) 0.1137(3) 0.0278(10) Uani 1 1 d . A .
H109 H 0.1292 0.5904 0.1465 0.033 Uiso 1 1 calc R . .
C110 C 0.0337(4) 0.7457(4) 0.0669(3) 0.0310(10) Uani 1 1 d . . .
H110 H 0.0868 0.7857 0.0681 0.037 Uiso 1 1 calc R A .
C111 C -0.0706(4) 0.8049(4) 0.0170(3) 0.0356(12) Uani 1 1 d . A .
H111 H -0.0859 0.8840 -0.0170 0.043 Uiso 1 1 calc R . .
C112 C -0.1497(4) 0.7506(4) 0.0167(3) 0.0320(11) Uani 1 1 d . . .
H112 H -0.2197 0.7927 -0.0172 0.038 Uiso 1 1 calc R A .
C113 C -0.1297(4) 0.6320(4) 0.0661(3) 0.0279(10) Uani 1 1 d . A .
N201 N 0.0519(3) 0.4917(3) 0.3493(2) 0.0302(9) Uani 1 1 d . . .
C204 C -0.1243(4) 0.8332(3) 0.4599(3) 0.0325(11) Uani 1 1 d . . .
H204 H -0.1961 0.8351 0.5117 0.039 Uiso 1 1 calc R . .
C205 C -0.0656(4) 0.7101(4) 0.4254(3) 0.0311(11) Uani 1 1 d . . .
C206 C 0.0619(4) 0.6636(4) 0.3922(3) 0.0355(11) Uani 1 1 d . . .
H206 H 0.1131 0.7051 0.3946 0.043 Uiso 1 1 calc R . .
C207 C 0.1168(4) 0.5548(4) 0.3547(3) 0.0340(11) Uani 1 1 d . . .
H207 H 0.2055 0.5247 0.3318 0.041 Uiso 1 1 calc R . .
C208 C -0.0743(4) 0.5302(4) 0.3889(3) 0.0317(11) Uani 1 1 d . . .
C209 C -0.1422(4) 0.4589(4) 0.3898(3) 0.0343(11) Uani 1 1 d . . .
H209 H -0.1010 0.3868 0.3620 0.041 Uiso 1 1 calc R . .
C210 C -0.2665(4) 0.4928(4) 0.4301(3) 0.0399(12) Uani 1 1 d . . .
H210 H -0.3111 0.4439 0.4310 0.048 Uiso 1 1 calc R . .
C211 C -0.3290(5) 0.6008(4) 0.4707(3) 0.0467(14) Uani 1 1 d . . .
H211 H -0.4152 0.6232 0.4995 0.056 Uiso 1 1 calc R . .
C212 C -0.2672(4) 0.6729(4) 0.4689(3) 0.0417(13) Uani 1 1 d . . .
H212 H -0.3114 0.7461 0.4951 0.050 Uiso 1 1 calc R . .
C213 C -0.1378(4) 0.6403(4) 0.4284(3) 0.0312(11) Uani 1 1 d . . .
O201 O -0.0283(3) 0.8496(3) 0.4939(2) 0.0429(9) Uani 1 1 d D . .
H201 H -0.0342 0.8289 0.5521 0.064 Uiso 1 1 calc R . .
C201 C -0.1747(4) 0.9384(3) 0.3795(3) 0.0297(10) Uani 1 1 d D . .
C202 C -0.2509(4) 1.0775(3) 0.4099(3) 0.0324(11) Uani 1 1 d D . .
C203 C -0.2626(5) 1.0936(4) 0.5099(3) 0.0441(13) Uani 1 1 d D . .
H20X H -0.2794 1.0266 0.5523 0.066 Uiso 1 1 calc R . .
H20Y H -0.3330 1.1710 0.5221 0.066 Uiso 1 1 calc R . .
H20Z H -0.1831 1.0936 0.5201 0.066 Uiso 1 1 calc R . .
B203 B -0.3373(5) 1.0079(4) 0.3852(4) 0.0395(14) Uani 1 1 d D . .
H203 H -0.4048 0.9762 0.4390 0.047 Uiso 1 1 calc R . .
B204 B -0.2416(4) 0.9253(4) 0.2928(3) 0.0333(12) Uani 1 1 d D . .
H20A H -0.2457 0.8391 0.2841 0.040 Uiso 1 1 calc R . .
B205 B -0.0958(4) 0.9454(4) 0.2684(3) 0.0298(12) Uani 1 1 d D . .
H205 H -0.0037 0.8719 0.2440 0.036 Uiso 1 1 calc R . .
B206 B -0.1019(4) 1.0400(4) 0.3432(3) 0.0311(12) Uani 1 1 d D . .
H20B H -0.0145 1.0295 0.3687 0.037 Uiso 1 1 calc R . .
B207 B -0.3728(4) 1.1639(4) 0.3456(3) 0.0371(14) Uani 1 1 d D . .
H20C H -0.4644 1.2363 0.3721 0.044 Uiso 1 1 calc R . .
B208 B -0.3665(5) 1.0690(5) 0.2693(4) 0.0415(14) Uani 1 1 d D . .
H208 H -0.4539 1.0782 0.2446 0.050 Uiso 1 1 calc R . .
B209 B -0.2177(4) 1.0316(4) 0.1970(3) 0.0330(12) Uani 1 1 d D . .
H20D H -0.2063 1.0165 0.1234 0.040 Uiso 1 1 calc R . .
B210 B -0.1298(4) 1.1022(4) 0.2274(3) 0.0337(12) Uani 1 1 d D . .
H21N H -0.0611 1.1336 0.1749 0.040 Uiso 1 1 calc R . .
B211 B -0.2279(4) 1.1829(4) 0.3204(3) 0.0318(12) Uani 1 1 d D . .
H21A H -0.2238 1.2685 0.3306 0.038 Uiso 1 1 calc R . .
B212 B -0.2988(5) 1.1787(4) 0.2292(3) 0.0361(13) Uani 1 1 d D . .
H21B H -0.3415 1.2612 0.1776 0.043 Uiso 1 1 calc R . .

loop_
_atom_site_aniso_label
_atom_site_aniso_U_11
_atom_site_aniso_U_22
_atom_site_aniso_U_33
_atom_site_aniso_U_23
_atom_site_aniso_U_13
_atom_site_aniso_U_12
C4A 0.016(2) 0.048(3) 0.022(3) -0.014(2) -0.010(2) -0.004(2)
O1A 0.0274(18) 0.043(2) 0.033(2) -0.0186(16) -0.0040(16) -0.0106(16)
C1A 0.022(2) 0.045(3) 0.029(2) -0.012(2) -0.0045(18) -0.004(2)
C2A 0.029(3) 0.039(3) 0.041(3) -0.012(3) -0.005(3) -0.005(2)
C3A 0.053(4) 0.037(3) 0.049(4) -0.007(3) -0.020(3) -0.008(3)
B3A 0.025(3) 0.051(4) 0.048(4) -0.027(3) 0.005(3) -0.018(3)
B4A 0.030(3) 0.062(5) 0.021(3) -0.016(3) -0.002(3) -0.002(4)
B5A 0.029(3) 0.039(4) 0.026(3) -0.006(3) -0.003(3) -0.002(3)
B6A 0.023(3) 0.028(3) 0.026(3) 0.000(3) -0.007(2) -0.004(2)
B7A 0.022(3) 0.045(4) 0.081(5) -0.036(4) 0.009(3) -0.011(3)
B8A 0.022(3) 0.087(5) 0.057(5) -0.047(4) -0.002(3) -0.013(3)
B9A 0.028(4) 0.069(5) 0.026(3) -0.014(3) 0.001(3) -0.013(3)
B10A 0.031(3) 0.037(3) 0.032(3) -0.011(3) -0.001(3) -0.013(3)
B11A 0.022(3) 0.032(4) 0.044(4) -0.004(3) -0.003(3) -0.001(3)
B12A 0.031(3) 0.043(3) 0.046(3) -0.026(3) 0.004(2) -0.014(3)
C4B 0.016(2) 0.048(3) 0.022(3) -0.014(2) -0.010(2) -0.004(2)
O1B 0.0274(18) 0.043(2) 0.033(2) -0.0186(16) -0.0040(16) -0.0106(16)
C1B 0.022(2) 0.045(3) 0.029(2) -0.012(2) -0.0045(18) -0.004(2)
C2B 0.029(3) 0.039(3) 0.041(3) -0.012(3) -0.005(3) -0.005(2)
C3B 0.053(4) 0.037(3) 0.049(4) -0.007(3) -0.020(3) -0.008(3)
B3B 0.025(3) 0.051(4) 0.048(4) -0.027(3) 0.005(3) -0.018(3)
B4B 0.030(3) 0.062(5) 0.021(3) -0.016(3) -0.002(3) -0.002(4)
B5B 0.029(3) 0.039(4) 0.026(3) -0.006(3) -0.003(3) -0.002(3)
B6B 0.023(3) 0.028(3) 0.026(3) 0.000(3) -0.007(2) -0.004(2)
B7B 0.022(3) 0.045(4) 0.081(5) -0.036(4) 0.009(3) -0.011(3)
B8B 0.022(3) 0.087(5) 0.057(5) -0.047(4) -0.002(3) -0.013(3)
B9B 0.028(4) 0.069(5) 0.026(3) -0.014(3) 0.001(3) -0.013(3)
B10B 0.031(3) 0.037(3) 0.032(3) -0.011(3) -0.001(3) -0.013(3)
B11B 0.022(3) 0.032(4) 0.044(4) -0.004(3) -0.003(3) -0.001(3)
B12B 0.031(3) 0.043(3) 0.046(3) -0.026(3) 0.004(2) -0.014(3)
Cl1 0.0304(6) 0.0550(7) 0.0389(6) -0.0168(5) -0.0055(5) -0.0003(5)
Cl2 0.0686(8) 0.0232(5) 0.0293(6) -0.0028(4) -0.0009(5) -0.0075(5)
Co1 0.0351(3) 0.0225(3) 0.0225(3) -0.0048(2) -0.0016(2) -0.0018(2)
N101 0.0313(17) 0.0263(16) 0.0211(16) -0.0111(13) 0.0030(14) -0.0092(14)
C105 0.025(2) 0.042(2) 0.0200(19) -0.0151(17) 0.0046(16) -0.0050(18)
C106 0.036(2) 0.042(2) 0.028(2) -0.0152(18) 0.0034(18) -0.0154(19)
C107 0.041(2) 0.029(2) 0.020(2) -0.0098(16) 0.0077(18) -0.0138(18)
C108 0.0259(19) 0.0212(18) 0.0146(18) -0.0071(14) 0.0053(15) -0.0015(15)
C109 0.026(2) 0.0247(19) 0.026(2) -0.0065(16) -0.0006(17) -0.0046(16)
C110 0.037(2) 0.0263(19) 0.029(2) -0.0066(17) 0.0019(18) -0.0138(17)
C111 0.043(2) 0.023(2) 0.026(2) 0.0004(17) 0.0026(19) -0.0042(19)
C112 0.031(2) 0.031(2) 0.020(2) -0.0051(17) -0.0020(17) 0.0009(18)
C113 0.027(2) 0.029(2) 0.0197(19) -0.0099(16) 0.0053(16) -0.0051(17)
N201 0.0376(18) 0.0240(16) 0.0221(17) -0.0040(13) 0.0002(15) -0.0076(15)
C204 0.049(2) 0.0225(19) 0.026(2) -0.0054(16) -0.0026(19) -0.0143(18)
C205 0.045(2) 0.026(2) 0.0174(19) -0.0027(16) -0.0015(17) -0.0111(18)
C206 0.043(2) 0.030(2) 0.026(2) -0.0026(17) -0.0031(19) -0.0096(19)
C207 0.039(2) 0.022(2) 0.030(2) -0.0017(17) -0.0058(19) -0.0023(18)
C208 0.038(2) 0.027(2) 0.020(2) -0.0013(16) -0.0028(17) -0.0060(18)
C209 0.045(2) 0.028(2) 0.023(2) -0.0061(17) -0.0013(18) -0.0083(19)
C210 0.044(2) 0.033(2) 0.037(3) -0.0058(19) 0.004(2) -0.015(2)
C211 0.043(3) 0.039(3) 0.042(3) -0.009(2) 0.011(2) -0.009(2)
C212 0.052(3) 0.027(2) 0.035(2) -0.0089(18) 0.015(2) -0.014(2)
C213 0.039(2) 0.025(2) 0.018(2) -0.0028(16) 0.0024(17) -0.0060(18)
O201 0.0511(18) 0.0379(16) 0.0342(17) -0.0065(14) -0.0079(15) -0.0111(14)
C201 0.036(2) 0.0197(18) 0.026(2) -0.0083(16) 0.0000(17) -0.0035(17)
C202 0.045(2) 0.0209(19) 0.026(2) -0.0075(16) -0.0032(18) -0.0068(18)
C203 0.065(3) 0.031(2) 0.024(2) -0.0121(18) -0.001(2) -0.007(2)
B203 0.034(3) 0.039(3) 0.041(3) -0.011(2) 0.005(2) -0.013(2)
B204 0.040(3) 0.034(2) 0.027(2) -0.007(2) -0.007(2) -0.013(2)
B205 0.039(3) 0.024(2) 0.022(2) -0.0028(18) 0.002(2) -0.0114(19)
B206 0.036(2) 0.027(2) 0.030(2) -0.0124(19) 0.002(2) -0.0119(19)
B207 0.033(3) 0.030(2) 0.037(3) -0.007(2) -0.002(2) -0.002(2)
B208 0.035(3) 0.047(3) 0.039(3) -0.006(2) -0.008(2) -0.011(2)
B209 0.035(2) 0.034(2) 0.029(2) -0.011(2) -0.007(2) -0.008(2)
B210 0.038(3) 0.028(2) 0.031(3) -0.007(2) 0.001(2) -0.010(2)
B211 0.041(3) 0.023(2) 0.030(2) -0.0076(19) -0.004(2) -0.010(2)
B212 0.044(3) 0.026(2) 0.032(3) -0.003(2) -0.008(2) -0.008(2)

loop_
_atom_type_symbol
_atom_type_description
_atom_type_scat_dispersion_real
_atom_type_scat_dispersion_imag
_atom_type_scat_source
C C 0.0033 0.0016 'International Tables Vol C Tables 4.2.6.8 and 6.1.1.4'
H H 0.0000 0.0000 'International Tables Vol C Tables 4.2.6.8 and 6.1.1.4'
B B 0.0013 0.0007 'International Tables Vol C Tables 4.2.6.8 and 6.1.1.4'
N N 0.0061 0.0033 'International Tables Vol C Tables 4.2.6.8 and 6.1.1.4'
O O 0.0106 0.0060 'International Tables Vol C Tables 4.2.6.8 and 6.1.1.4'
Cl Cl 0.1484 0.1585 'International Tables Vol C Tables 4.2.6.8 and 6.1.1.4'
Co Co 0.3494 0.9721 'International Tables Vol C Tables 4.2.6.8 and 6.1.1.4'

loop_
_geom_angle_atom_site_label_1
_geom_angle_atom_site_label_2
_geom_angle_atom_site_label_3
_geom_angle
C105 C4A O1A 110.9(5)
C105 C4A C1A 116.3(5)
O1A C4A C1A 108.6(5)
C4A C1A C2A 122.1(4)
C4A C1A B5A 116.0(5)
C2A C1A B5A 111.3(4)
C4A C1A B4A 118.9(4)
C2A C1A B4A 111.0(4)
B5A C1A B4A 63.3(4)
C4A C1A B6A 117.7(5)
C2A C1A B6A 60.2(3)
B5A C1A B6A 62.5(3)
B4A C1A B6A 113.5(4)
C4A C1A B3A 120.4(5)
C2A C1A B3A 61.0(3)
B5A C1A B3A 114.7(4)
B4A C1A B3A 62.4(4)
B6A C1A B3A 112.2(4)
C3A C2A C1A 118.0(4)
C3A C2A B6A 112.3(5)
C1A C2A B6A 60.8(3)
C3A C2A B11A 119.1(5)
C1A C2A B11A 109.8(4)
B6A C2A B11A 62.3(3)
C3A C2A B7A 125.7(5)
C1A C2A B7A 109.8(4)
B6A C2A B7A 112.4(4)
B11A C2A B7A 61.1(4)
C3A C2A B3A 123.2(5)
C1A C2A B3A 60.4(3)
B6A C2A B3A 112.1(4)
B11A C2A B3A 112.1(4)
B7A C2A B3A 62.3(3)
C1A B3A C2A 58.6(3)
C1A B3A B8A 105.7(4)
C2A B3A B8A 106.0(4)
C1A B3A B4A 58.6(3)
C2A B3A B4A 106.0(5)
B8A B3A B4A 60.4(4)
C1A B3A B7A 105.5(4)
C2A B3A B7A 58.6(3)
B8A B3A B7A 60.3(4)
B4A B3A B7A 108.2(4)
C1A B4A B3A 59.0(3)
C1A B4A B8A 105.5(4)
B3A B4A B8A 59.6(4)
C1A B4A B9A 105.2(4)
B3A B4A B9A 107.8(4)
B8A B4A B9A 60.5(4)
C1A B4A B5A 58.3(3)
B3A B4A B5A 107.8(4)
B8A B4A B5A 109.2(4)
B9A B4A B5A 60.7(4)
C1A B5A B6A 59.0(3)
C1A B5A B4A 58.4(3)
B6A B5A B4A 106.8(5)
C1A B5A B10A 104.9(4)
B6A B5A B10A 59.0(3)
B4A B5A B10A 107.3(4)
C1A B5A B9A 104.1(5)
B6A B5A B9A 106.1(4)
B4A B5A B9A 59.3(4)
B10A B5A B9A 59.9(3)
C2A B6A C1A 59.0(3)
C2A B6A B10A 107.2(4)
C1A B6A B10A 106.1(4)
C2A B6A B11A 59.1(3)
C1A B6A B11A 106.0(5)
B10A B6A B11A 60.5(3)
C2A B6A B5A 107.2(5)
C1A B6A B5A 58.5(3)
B10A B6A B5A 61.0(3)
B11A B6A B5A 109.2(4)
C2A B7A B11A 59.4(4)
C2A B7A B12A 106.0(5)
B11A B7A B12A 60.0(4)
C2A B7A B3A 59.2(3)
B11A B7A B3A 108.1(4)
B12A B7A B3A 107.7(4)
C2A B7A B8A 105.8(4)
B11A B7A B8A 108.4(5)
B12A B7A B8A 60.4(4)
B3A B7A B8A 59.4(3)
B3A B8A B4A 60.0(3)
B3A B8A B7A 60.3(3)
B4A B8A B7A 107.9(4)
B3A B8A B12A 107.9(5)
B4A B8A B12A 107.4(5)
B7A B8A B12A 59.7(4)
B3A B8A B9A 107.5(5)
B4A B8A B9A 59.8(4)
B7A B8A B9A 107.0(5)
B12A B8A B9A 59.3(4)
B12A B9A B4A 108.2(5)
B12A B9A B8A 60.3(4)
B4A B9A B8A 59.8(4)
B12A B9A B10A 60.6(3)
B4A B9A B10A 107.7(4)
B8A B9A B10A 108.4(5)
B12A B9A B5A 108.5(4)
B4A B9A B5A 60.0(4)
B8A B9A B5A 108.0(4)
B10A B9A B5A 59.7(3)
B6A B10A B11A 60.1(3)
B6A B10A B5A 60.0(3)
B11A B10A B5A 108.0(4)
B6A B10A B9A 107.4(4)
B11A B10A B9A 106.3(5)
B5A B10A B9A 60.4(3)
B6A B10A B12A 107.1(4)
B11A B10A B12A 59.1(4)
B5A B10A B12A 107.8(5)
B9A B10A B12A 59.1(3)
C2A B11A B7A 59.5(4)
C2A B11A B12A 106.8(4)
B7A B11A B12A 60.9(4)
C2A B11A B6A 58.6(3)
B7A B11A B6A 108.1(4)
B12A B11A B6A 108.2(4)
C2A B11A B10A 105.9(4)
B7A B11A B10A 109.8(5)
B12A B11A B10A 61.1(4)
B6A B11A B10A 59.4(3)
B11A B12A B9A 107.9(4)
B11A B12A B7A 59.1(4)
B9A B12A B7A 108.1(4)
B11A B12A B8A 107.3(4)
B9A B12A B8A 60.4(4)
B7A B12A B8A 59.9(4)
B11A B12A B10A 59.8(4)
B9A B12A B10A 60.3(4)
B7A B12A B10A 107.2(4)
B8A B12A B10A 108.3(4)
O1B C4B C1B 116.3(14)
O1B C4B C105 107.1(14)
C1B C4B C105 94.0(11)
C4B C1B C2B 105.3(9)
C4B C1B B4B 127.5(11)
C2B C1B B4B 110.7(6)
C4B C1B B3B 107.4(9)
C2B C1B B3B 61.5(5)
B4B C1B B3B 62.1(5)
C4B C1B B5B 135.1(9)
C2B C1B B5B 110.0(6)
B4B C1B B5B 62.4(5)
B3B C1B B5B 113.3(7)
C4B C1B B6B 118.2(11)
C2B C1B B6B 60.8(5)
B4B C1B B6B 112.4(7)
B3B C1B B6B 112.9(6)
B5B C1B B6B 61.2(5)
C3B C2B C1B 119.3(8)
C3B C2B B11B 117.6(9)
C1B C2B B11B 110.8(7)
C3B C2B B7B 123.3(8)
C1B C2B B7B 110.5(7)
B11B C2B B7B 61.8(5)
C3B C2B B6B 113.3(9)
C1B C2B B6B 61.4(5)
B11B C2B B6B 62.3(5)
B7B C2B B6B 113.1(7)
C3B C2B B3B 123.1(9)
C1B C2B B3B 60.5(5)
B11B C2B B3B 112.5(7)
B7B C2B B3B 62.1(6)
B6B C2B B3B 112.5(7)
C1B B3B C2B 57.9(5)
C1B B3B B8B 106.0(6)
C2B B3B B8B 105.5(7)
C1B B3B B4B 58.9(5)
C2B B3B B4B 105.4(7)
B8B B3B B4B 60.4(5)
C1B B3B B7B 105.5(7)
C2B B3B B7B 58.5(5)
B8B B3B B7B 60.5(5)
B4B B3B B7B 108.5(7)
C1B B4B B9B 105.8(7)
C1B B4B B3B 59.0(5)
B9B B4B B3B 107.6(6)
C1B B4B B8B 105.3(7)
B9B B4B B8B 60.1(5)
B3B B4B B8B 59.4(5)
C1B B4B B5B 58.8(5)
B9B B4B B5B 60.7(5)
B3B B4B B5B 107.8(7)
B8B B4B B5B 108.5(7)
C1B B5B B6B 59.8(5)
C1B B5B B10B 106.1(6)
B6B B5B B10B 59.7(5)
C1B B5B B4B 58.8(5)
B6B B5B B4B 108.3(7)
B10B B5B B4B 108.1(6)
C1B B5B B9B 104.7(6)
B6B B5B B9B 107.4(6)
B10B B5B B9B 60.0(5)
B4B B5B B9B 59.4(5)
C2B B6B C1B 57.9(5)
C2B B6B B5B 105.9(7)
C1B B6B B5B 59.0(5)
C2B B6B B10B 106.1(7)
C1B B6B B10B 106.2(7)
B5B B6B B10B 60.8(5)
C2B B6B B11B 58.2(5)
C1B B6B B11B 104.8(7)
B5B B6B B11B 108.6(7)
B10B B6B B11B 60.7(5)
C2B B7B B11B 58.6(5)
C2B B7B B12B 105.3(7)
B11B B7B B12B 59.9(6)
C2B B7B B3B 59.4(5)
B11B B7B B3B 107.8(6)
B12B B7B B3B 107.6(7)
C2B B7B B8B 105.2(7)
B11B B7B B8B 107.8(7)
B12B B7B B8B 60.3(6)
B3B B7B B8B 59.1(5)
B3B B8B B4B 60.2(5)
B3B B8B B9B 108.1(7)
B4B B8B B9B 59.9(5)
B3B B8B B7B 60.4(5)
B4B B8B B7B 108.3(7)
B9B B8B B7B 107.7(7)
B3B B8B B12B 108.0(7)
B4B B8B B12B 107.8(7)
B9B B8B B12B 59.9(5)
B7B B8B B12B 59.6(6)
B4B B9B B8B 60.0(5)
B4B B9B B12B 108.3(7)
B8B B9B B12B 60.3(5)
B4B B9B B10B 108.1(7)
B8B B9B B10B 108.7(7)
B12B B9B B10B 60.5(5)
B4B B9B B5B 59.9(5)
B8B B9B B5B 107.8(7)
B12B B9B B5B 107.8(7)
B10B B9B B5B 59.6(5)
B6B B10B B5B 59.5(5)
B6B B10B B11B 59.9(5)
B5B B10B B11B 107.0(7)
B6B B10B B9B 107.5(7)
B5B B10B B9B 60.4(5)
B11B B10B B9B 106.3(7)
B6B B10B B12B 107.2(6)
B5B B10B B12B 107.6(7)
B11B B10B B12B 58.9(5)
B9B B10B B12B 59.4(5)
C2B B11B B7B 59.5(5)
C2B B11B B12B 106.4(7)
B7B B11B B12B 60.5(6)
C2B B11B B6B 59.5(5)
B7B B11B B6B 108.9(7)
B12B B11B B6B 108.4(7)
C2B B11B B10B 106.1(7)
B7B B11B B10B 109.5(8)
B12B B11B B10B 60.9(6)
B6B B11B B10B 59.4(5)
B11B B12B B7B 59.6(6)
B11B B12B B9B 107.8(7)
B7B B12B B9B 108.1(7)
B11B B12B B8B 107.5(7)
B7B B12B B8B 60.2(6)
B9B B12B B8B 59.8(5)
B11B B12B B10B 60.2(5)
B7B B12B B10B 108.2(7)
B9B B12B B10B 60.0(5)
B8B B12B B10B 108.0(6)
N101 Co1 N201 99.68(13)
N101 Co1 Cl1 117.88(10)
N201 Co1 Cl1 106.25(12)
N101 Co1 Cl2 105.93(11)
N201 Co1 Cl2 118.53(10)
Cl1 Co1 Cl2 108.92(5)
C107 N101 C108 118.8(4)
C107 N101 Co1 116.3(3)
C108 N101 Co1 124.1(3)
C106 C105 C113 119.8(4)
C106 C105 C4A 117.3(5)
C113 C105 C4A 122.9(5)
C106 C105 C4B 118.4(9)
C113 C105 C4B 121.8(8)
C4A C105 C4B 4.5(8)
C105 C106 C107 119.1(4)
N101 C107 C106 123.5(4)
N101 C108 C109 119.4(4)
N101 C108 C113 120.5(4)
C109 C108 C113 120.1(4)
C110 C109 C108 121.0(4)
C109 C110 C111 119.6(4)
C112 C111 C110 121.0(4)
C111 C112 C113 121.3(4)
C105 C113 C112 125.1(4)
C105 C113 C108 117.9(4)
C112 C113 C108 117.0(4)
C207 N201 C208 118.3(4)
C207 N201 Co1 115.7(3)
C208 N201 Co1 124.1(3)
O201 C204 C205 108.9(3)
O201 C204 C201 108.6(3)
C205 C204 C201 110.9(3)
C206 C205 C213 118.7(4)
C206 C205 C204 118.5(4)
C213 C205 C204 122.7(4)
C205 C206 C207 119.8(5)
N201 C207 C206 123.6(4)
N201 C208 C209 118.9(4)
N201 C208 C213 121.6(4)
C209 C208 C213 119.5(4)
C210 C209 C208 120.6(4)
C209 C210 C211 120.1(5)
C212 C211 C210 120.8(5)
C211 C212 C213 120.9(4)
C212 C213 C208 118.2(4)
C212 C213 C205 124.2(4)
C208 C213 C205 117.6(4)
C204 C201 C202 115.6(3)
C204 C201 B205 124.2(3)
C202 C201 B205 110.4(3)
C204 C201 B203 115.7(3)
C202 C201 B203 61.0(3)
B205 C201 B203 113.3(3)
C204 C201 B204 122.8(3)
C202 C201 B204 110.6(3)
B205 C201 B204 62.5(3)
B203 C201 B204 62.1(3)
C204 C201 B206 117.8(3)
C202 C201 B206 61.1(2)
B205 C201 B206 61.6(3)
B203 C201 B206 112.8(3)
B204 C201 B206 113.0(3)
C203 C202 C201 119.5(3)
C203 C202 B211 120.4(4)
C201 C202 B211 110.5(3)
C203 C202 B207 120.9(3)
C201 C202 B207 110.3(3)
B211 C202 B207 62.1(3)
C203 C202 B203 118.7(4)
C201 C202 B203 60.8(2)
B211 C202 B203 112.7(3)
B207 C202 B203 61.9(3)
C203 C202 B206 117.6(4)
C201 C202 B206 61.0(2)
B211 C202 B206 62.2(2)
B207 C202 B206 113.1(3)
B203 C202 B206 112.6(3)
C201 B203 C202 58.3(2)
C201 B203 B208 105.8(3)
C202 B203 B208 106.0(4)
C201 B203 B207 106.0(3)
C202 B203 B207 59.0(3)
B208 B203 B207 60.4(3)
C201 B203 B204 59.1(2)
C202 B203 B204 106.1(3)
B208 B203 B204 60.0(3)
B207 B203 B204 108.5(3)
C201 B204 B209 105.0(3)
C201 B204 B208 105.3(3)
B209 B204 B208 59.9(3)
C201 B204 B203 58.7(3)
B209 B204 B203 107.1(3)
B208 B204 B203 59.7(3)
C201 B204 B205 58.2(2)
B209 B204 B205 60.5(3)
B208 B204 B205 108.2(3)
B203 B204 B205 107.0(3)
C201 B205 B206 59.9(2)
C201 B205 B204 59.3(2)
B206 B205 B204 108.9(3)
C201 B205 B210 105.9(3)
B206 B205 B210 59.7(3)
B204 B205 B210 108.2(3)
C201 B205 B209 104.9(3)
B206 B205 B209 107.6(3)
B204 B205 B209 59.3(3)
B210 B205 B209 60.1(3)
C201 B206 C202 57.9(2)
C201 B206 B205 58.5(2)
C202 B206 B205 105.3(3)
C201 B206 B210 105.8(3)
C202 B206 B210 105.6(3)
B205 B206 B210 60.8(3)
C201 B206 B211 104.6(3)
C202 B206 B211 58.0(2)
B205 B206 B211 108.3(3)
B210 B206 B211 60.4(2)
C202 B207 B212 105.4(3)
C202 B207 B211 58.4(3)
B212 B207 B211 60.2(3)
C202 B207 B203 59.1(3)
B212 B207 B203 107.8(3)
B211 B207 B203 107.4(3)
C202 B207 B208 105.5(3)
B212 B207 B208 60.2(3)
B211 B207 B208 108.1(3)
B203 B207 B208 59.7(3)
B209 B208 B203 107.6(3)
B209 B208 B204 59.9(3)
B203 B208 B204 60.3(3)
B209 B208 B212 60.0(3)
B203 B208 B212 107.3(4)
B204 B208 B212 108.1(3)
B209 B208 B207 107.4(4)
B203 B208 B207 59.8(3)
B204 B208 B207 108.3(3)
B212 B208 B207 59.4(3)
B204 B209 B208 60.2(3)
B204 B209 B212 108.6(3)
B208 B209 B212 60.3(3)
B204 B209 B205 60.2(3)
B208 B209 B205 108.3(3)
B212 B209 B205 108.2(3)
B204 B209 B210 108.8(3)
B208 B209 B210 109.1(3)
B212 B209 B210 60.6(3)
B205 B209 B210 59.9(3)
B206 B210 B211 60.0(2)
B206 B210 B205 59.5(3)
B211 B210 B205 106.9(3)
B206 B210 B209 107.4(3)
B211 B210 B209 106.5(3)
B205 B210 B209 60.0(3)
B206 B210 B212 107.5(3)
B211 B210 B212 59.4(3)
B205 B210 B212 107.3(3)
B209 B210 B212 59.3(3)
C202 B211 B207 59.5(3)
C202 B211 B212 106.0(3)
B207 B211 B212 59.8(3)
C202 B211 B206 59.8(2)
B207 B211 B206 109.1(3)
B212 B211 B206 108.3(3)
C202 B211 B210 106.3(3)
B207 B211 B210 108.9(3)
B212 B211 B210 60.8(3)
B206 B211 B210 59.6(2)
B207 B212 B211 59.9(3)
B207 B212 B209 108.0(3)
B211 B212 B209 107.6(3)
B207 B212 B208 60.4(3)
B211 B212 B208 108.0(3)
B209 B212 B208 59.7(3)
B207 B212 B210 108.3(3)
B211 B212 B210 59.9(3)
B209 B212 B210 60.1(3)
B208 B212 B210 108.2(3)

loop_
_geom_bond_atom_site_label_1
_geom_bond_atom_site_label_2
_geom_bond_distance
C4A C105 1.448(7)
C4A O1A 1.474(8)
C4A C1A 1.579(8)
C1A C2A 1.677(7)
C1A B5A 1.698(8)
C1A B4A 1.699(8)
C1A B6A 1.706(8)
C1A B3A 1.707(8)
C2A C3A 1.536(8)
C2A B6A 1.696(9)
C2A B11A 1.706(8)
C2A B7A 1.709(8)
C2A B3A 1.719(8)
B3A B8A 1.757(9)
B3A B4A 1.764(9)
B3A B7A 1.772(8)
B4A B8A 1.770(8)
B4A B9A 1.770(8)
B4A B5A 1.783(10)
B5A B6A 1.765(8)
B5A B10A 1.783(8)
B5A B9A 1.797(8)
B6A B10A 1.747(8)
B6A B11A 1.759(8)
B7A B11A 1.737(10)
B7A B12A 1.770(9)
B7A B8A 1.772(9)
B8A B12A 1.781(9)
B8A B9A 1.783(10)
B9A B12A 1.763(8)
B9A B10A 1.786(9)
B10A B11A 1.767(8)
B10A B12A 1.791(9)
B11A B12A 1.754(9)
C4B O1B 1.45(2)
C4B C1B 1.62(2)
C4B C105 1.76(2)
C1B C2B 1.667(11)
C1B B4B 1.712(13)
C1B B3B 1.713(12)
C1B B5B 1.713(12)
C1B B6B 1.728(12)
C2B C3B 1.530(12)
C2B B11B 1.696(12)
C2B B7B 1.712(12)
C2B B6B 1.718(12)
C2B B3B 1.729(13)
B3B B8B 1.752(12)
B3B B4B 1.767(12)
B3B B7B 1.775(12)
B4B B9B 1.766(12)
B4B B8B 1.769(12)
B4B B5B 1.775(13)
B5B B6B 1.751(13)
B5B B10B 1.775(12)
B5B B9B 1.790(12)
B6B B10B 1.756(12)
B6B B11B 1.766(12)
B7B B11B 1.751(13)
B7B B12B 1.766(13)
B7B B8B 1.777(14)
B8B B9B 1.770(13)
B8B B12B 1.779(13)
B9B B12B 1.771(12)
B9B B10B 1.783(13)
B10B B11B 1.779(13)
B10B B12B 1.792(12)
B11B B12B 1.756(13)
Cl1 Co1 2.2352(14)
Cl2 Co1 2.2403(13)
Co1 N101 2.046(3)
Co1 N201 2.047(3)
N101 C107 1.321(6)
N101 C108 1.381(5)
C105 C106 1.363(6)
C105 C113 1.411(7)
C106 C107 1.406(6)
C108 C109 1.398(6)
C108 C113 1.436(6)
C109 C110 1.366(6)
C110 C111 1.408(6)
C111 C112 1.358(7)
C112 C113 1.421(6)
N201 C207 1.326(6)
N201 C208 1.377(5)
C204 O201 1.438(6)
C204 C205 1.528(6)
C204 C201 1.554(5)
C205 C206 1.368(6)
C205 C213 1.432(7)
C206 C207 1.400(6)
C208 C209 1.412(7)
C208 C213 1.429(6)
C209 C210 1.363(6)
C210 C211 1.414(7)
C211 C212 1.359(8)
C212 C213 1.415(6)
C201 C202 1.671(5)
C201 B205 1.703(6)
C201 B203 1.715(6)
C201 B204 1.723(6)
C201 B206 1.727(6)
C202 C203 1.514(5)
C202 B211 1.696(6)
C202 B207 1.716(6)
C202 B203 1.718(7)
C202 B206 1.728(6)
B203 B208 1.764(7)
B203 B207 1.766(7)
B203 B204 1.774(6)
B204 B209 1.762(6)
B204 B208 1.769(6)
B204 B205 1.778(7)
B205 B206 1.756(6)
B205 B210 1.780(6)
B205 B209 1.782(6)
B206 B210 1.760(6)
B206 B211 1.768(6)
B207 B212 1.758(7)
B207 B211 1.761(7)
B207 B208 1.776(7)
B208 B209 1.762(7)
B208 B212 1.774(7)
B209 B212 1.769(6)
B209 B210 1.784(7)
B210 B211 1.776(6)
B210 B212 1.791(6)
B211 B212 1.766(7)

loop_
_geom_hbond_atom_site_label_D
_geom_hbond_atom_site_label_H
_geom_hbond_atom_site_label_A
_geom_hbond_distance_DH
_geom_hbond_distance_HA
_geom_hbond_distance_DA
_geom_hbond_angle_DHA
_geom_hbond_site_symmetry_A
O1A H1A Cl1 0.84 2.32 3.097(4) 155.1 2_565
O201 H201 Cl2 0.84 2.29 3.064(3) 154.4 2_566
